data_4101830
loop_
_publ_author_name
'Zhigang Xie'
'Liqing Ma'
'Kathryn E. deKrafft'
'Athena Jin'
'Wenbin Lin'

_publ_section_title
;
 Porous Phosphorescent Coordination Polymers for Oxygen Sensing
;
_journal_name_full 'Journal of the American Chemical Society'
_journal_page_first 922
_journal_page_last 923
_journal_paper_doi 10.1021/ja909629f
_journal_volume 132
_journal_year 2010
_chemical_formula_sum 'C90 H42 Ir2 N12 O20 Zn4'
_chemical_formula_weight 2257.24
_chemical_name_systematic
; 
 ? 
;
_space_group_IT_number 148
_symmetry_cell_setting trigonal
_symmetry_space_group_name_Hall '-R 3'
_symmetry_space_group_name_H-M 'R -3 :H'
_atom_sites_solution_hydrogens geom
_atom_sites_solution_primary direct
_atom_sites_solution_secondary difmap
_audit_creation_method SHELXL-97
_cell_angle_alpha 90.00
_cell_angle_beta 90.00
_cell_angle_gamma 120.00
_cell_formula_units_Z 3
_cell_length_a 14.199
_cell_length_b 14.199
_cell_length_c 39.0767(5)
_cell_measurement_reflns_used 6826
_cell_measurement_temperature 223(2)
_cell_measurement_theta_max 66.00
_cell_measurement_theta_min 3.39
_cell_volume 6822.82(9)
_computing_structure_refinement 'SHELXL-97 (Sheldrick, 1997)'
_computing_structure_solution 'SHELXS-97 (Sheldrick, 1990)'
_diffrn_ambient_temperature 223(2)
_diffrn_measured_fraction_theta_full 0.984
_diffrn_measured_fraction_theta_max 0.985
_diffrn_radiation_monochromator graphite
_diffrn_radiation_source 'fine-focus sealed tube'
_diffrn_radiation_type CuK\a
_diffrn_radiation_wavelength 1.54178
_diffrn_reflns_av_R_equivalents 0.0335
_diffrn_reflns_av_sigmaI/netI 0.0379
_diffrn_reflns_limit_h_max 16
_diffrn_reflns_limit_h_min -9
_diffrn_reflns_limit_k_max 14
_diffrn_reflns_limit_k_min -15
_diffrn_reflns_limit_l_max 45
_diffrn_reflns_limit_l_min -33
_diffrn_reflns_number 8897
_diffrn_reflns_theta_full 66.38
_diffrn_reflns_theta_max 66.38
_diffrn_reflns_theta_min 3.39
_exptl_absorpt_coefficient_mu 7.309
_exptl_absorpt_correction_T_max 0.645
_exptl_absorpt_correction_T_min 0.050
_exptl_absorpt_correction_type numerical
_exptl_absorpt_process_details SADABS
_exptl_crystal_colour 'pale yellow'
_exptl_crystal_density_diffrn 1.648
_exptl_crystal_density_method 'not measured'
_exptl_crystal_description plate
_exptl_crystal_F_000 3300
_exptl_crystal_size_max 0.60
_exptl_crystal_size_mid 0.48
_exptl_crystal_size_min 0.06
_refine_diff_density_max 1.094
_refine_diff_density_min -1.504
_refine_diff_density_rms 0.161
_refine_ls_extinction_method none
_refine_ls_goodness_of_fit_ref 1.001
_refine_ls_hydrogen_treatment constr
_refine_ls_matrix_type full
_refine_ls_number_parameters 173
_refine_ls_number_reflns 2634
_refine_ls_number_restraints 12
_refine_ls_restrained_S_all 1.003
_refine_ls_R_factor_all 0.0419
_refine_ls_R_factor_gt 0.0414
_refine_ls_shift/su_max 0.000
_refine_ls_shift/su_mean 0.000
_refine_ls_structure_factor_coef Fsqd
_refine_ls_weighting_details 'calc w=1/[\s^2^(Fo^2^)+(0.1000P)^2^+38.6822P] where P=(Fo^2^+2Fc^2^)/3'
_refine_ls_weighting_scheme calc
_refine_ls_wR_factor_gt 0.1254
_refine_ls_wR_factor_ref 0.1259
_reflns_number_gt 2574
_reflns_number_total 2634
_reflns_threshold_expression >2sigma(I)
_cod_data_source_file ja909629f_si_001_1.cif
_cod_data_source_block IrZn-1
_cod_original_sg_symbol_H-M 'R -3'
_cod_database_code 4101830

loop_
_symmetry_equiv_pos_as_xyz
'x, y, z'
'-y, x-y, z'
'-x+y, -x, z'
'x+2/3, y+1/3, z+1/3'
'-y+2/3, x-y+1/3, z+1/3'
'-x+y+2/3, -x+1/3, z+1/3'
'x+1/3, y+2/3, z+2/3'
'-y+1/3, x-y+2/3, z+2/3'
'-x+y+1/3, -x+2/3, z+2/3'
'-x, -y, -z'
'y, -x+y, -z'
'x-y, x, -z'
'-x+2/3, -y+1/3, -z+1/3'
'y+2/3, -x+y+1/3, -z+1/3'
'x-y+2/3, x+1/3, -z+1/3'
'-x+1/3, -y+2/3, -z+2/3'
'y+1/3, -x+y+2/3, -z+2/3'
'x-y+1/3, x+2/3, -z+2/3'

loop_
_atom_site_label
_atom_site_type_symbol
_atom_site_fract_x
_atom_site_fract_y
_atom_site_fract_z
_atom_site_U_iso_or_equiv
_atom_site_adp_type
_atom_site_occupancy
_atom_site_symmetry_multiplicity
_atom_site_calc_flag
_atom_site_refinement_flags
_atom_site_disorder_assembly
_atom_site_disorder_group
Ir1 Ir 0.6667 0.3333 0.027660(7) 0.02646(18) Uani 1 3 d S . 1
Zn1 Zn 1.3333 0.6667 0.11903(5) 0.0301(5) Uani 0.50 3 d SP . 1
Zn2 Zn 1.48087(15) 0.74832(15) 0.14709(4) 0.0517(4) Uani 0.50 1 d P . 1
C1A C 0.8028(4) 0.3833(4) 0.05559(12) 0.0298(9) Uani 1 1 d . A 1
C2A C 0.8188(4) 0.3329(4) 0.08456(14) 0.0424(12) Uani 1 1 d . A 1
H2A H 0.7625 0.2645 0.0916 0.051 Uiso 1 1 calc R A 1
C3A C 0.9143(5) 0.3818(5) 0.10246(14) 0.0455(13) Uani 1 1 d . A 1
H3A H 0.9221 0.3455 0.1214 0.055 Uiso 1 1 calc R A 1
C4A C 1.0008(4) 0.4837(5) 0.09348(13) 0.0399(11) Uani 1 1 d . A 1
C5A C 0.9890(4) 0.5335(4) 0.06446(12) 0.0370(11) Uani 1 1 d . A 1
H5A H 1.0463 0.6014 0.0574 0.044 Uiso 1 1 calc R A 1
C6A C 0.8919(4) 0.4830(4) 0.04573(11) 0.0321(10) Uani 1 1 d . A 1
C7A C 0.7447(4) 0.2391(4) -0.03062(12) 0.0351(10) Uani 1 1 d . B 1
H7A H 0.7717 0.3079 -0.0408 0.042 Uiso 1 1 calc R B 1
C8A C 0.7603(5) 0.1632(5) -0.04731(13) 0.0418(12) Uani 1 1 d . B 1
H8A H 0.7966 0.1795 -0.0685 0.050 Uiso 1 1 calc R B 1
C9A C 0.7215(5) 0.0627(5) -0.03245(15) 0.0500(14) Uani 1 1 d . B 1
H9A H 0.7315 0.0091 -0.0432 0.060 Uiso 1 1 calc R B 1
C10A C 0.6681(5) 0.0418(5) -0.00169(14) 0.0455(13) Uani 1 1 d . B 1
H10A H 0.6415 -0.0264 0.0088 0.055 Uiso 1 1 calc R B 1
C11A C 0.6532(4) 0.1212(4) 0.01392(12) 0.0328(10) Uani 1 1 d . . 1
C12A C 1.1021(5) 0.5376(5) 0.11389(14) 0.0479(13) Uani 1 1 d . A 1
N1A N 0.6933(3) 0.2207(3) -0.00079(10) 0.0290(8) Uani 1 1 d . B 1
O1A O 1.1859(5) 0.6148(5) 0.10137(15) 0.034(2) Uiso 0.543(13) 1 d P A 1
O2A O 1.1034(6) 0.5050(7) 0.1441(2) 0.050(2) Uiso 0.543(13) 1 d P . 1
O2B O 1.1227(7) 0.4743(7) 0.1317(2) 0.043(3) Uiso 0.457(13) 1 d P A 2
O1B O 1.1541(8) 0.6429(8) 0.1109(3) 0.054(3) Uiso 0.457(13) 1 d P A 2
O3A O 1.3333 0.6667 0.1667 0.0367(18) Uani 1 6 d S . 1
N1D N 0.9860(17) 0.2107(16) 0.8830(5) 0.213(7) Uiso 1 1 d DU C 1
C2D C 1.038(2) 0.3131(19) 0.8642(6) 0.221(10) Uiso 1 1 d DU C 1
C3D C 0.887(2) 0.118(2) 0.8683(7) 0.260(13) Uiso 1 1 d DU C 1
C1D C 1.035(3) 0.201(3) 0.9135(8) 0.37(2) Uiso 1 1 d DU C 1
O1D O 0.980(3) 0.126(3) 0.9328(10) 0.55(3) Uiso 1 1 d DU C 1
O2H O 0.0000 0.0000 0.0000 0.52(5) Uiso 1 6 d S D 1

loop_
_atom_site_aniso_label
_atom_site_aniso_U_11
_atom_site_aniso_U_22
_atom_site_aniso_U_33
_atom_site_aniso_U_23
_atom_site_aniso_U_13
_atom_site_aniso_U_12
Ir1 0.0254(2) 0.0254(2) 0.0286(2) 0.000 0.000 0.01269(10)
Zn1 0.0346(7) 0.0346(7) 0.0212(9) 0.000 0.000 0.0173(3)
Zn2 0.0646(10) 0.0611(10) 0.0344(7) 0.0022(6) 0.0011(7) 0.0350(8)
C1A 0.027(2) 0.034(2) 0.031(2) 0.0005(19) 0.0010(18) 0.018(2)
C2A 0.036(3) 0.037(3) 0.047(3) 0.013(2) -0.001(2) 0.013(2)
C3A 0.040(3) 0.049(3) 0.045(3) 0.014(2) -0.004(2) 0.020(3)
C4A 0.032(3) 0.046(3) 0.037(2) 0.003(2) -0.001(2) 0.016(2)
C5A 0.030(2) 0.039(3) 0.034(2) 0.002(2) -0.0010(19) 0.011(2)
C6A 0.034(2) 0.035(2) 0.029(2) 0.0017(18) 0.0007(18) 0.019(2)
C7A 0.032(2) 0.037(3) 0.033(2) 0.0033(19) 0.0018(19) 0.014(2)
C8A 0.044(3) 0.049(3) 0.034(2) 0.000(2) 0.008(2) 0.024(3)
C9A 0.065(4) 0.049(3) 0.046(3) -0.008(2) 0.008(3) 0.036(3)
C10A 0.061(3) 0.038(3) 0.042(3) 0.002(2) 0.008(2) 0.028(3)
C11A 0.036(2) 0.035(2) 0.031(2) 0.0013(18) 0.0021(19) 0.020(2)
C12A 0.040(3) 0.057(3) 0.039(3) 0.009(2) -0.008(2) 0.019(3)
N1A 0.029(2) 0.0281(19) 0.0309(19) -0.0012(15) -0.0007(15) 0.0151(17)
O3A 0.042(3) 0.042(3) 0.026(4) 0.000 0.000 0.0209(14)

loop_
_atom_type_symbol
_atom_type_description
_atom_type_scat_dispersion_real
_atom_type_scat_dispersion_imag
_atom_type_scat_source
C C 0.0181 0.0091 'International Tables Vol C Tables 4.2.6.8 and 6.1.1.4'
H H 0.0000 0.0000 'International Tables Vol C Tables 4.2.6.8 and 6.1.1.4'
N N 0.0311 0.0180 'International Tables Vol C Tables 4.2.6.8 and 6.1.1.4'
O O 0.0492 0.0322 'International Tables Vol C Tables 4.2.6.8 and 6.1.1.4'
Zn Zn -1.5491 0.6778 'International Tables Vol C Tables 4.2.6.8 and 6.1.1.4'
Ir Ir -4.7710 6.5667 'International Tables Vol C Tables 4.2.6.8 and 6.1.1.4'

loop_
_geom_angle_atom_site_label_1
_geom_angle_atom_site_label_2
_geom_angle_atom_site_label_3
_geom_angle
_geom_angle_site_symmetry_1
_geom_angle_site_symmetry_3
_geom_angle_publ_flag
C1A Ir1 C1A 93.42(18) 3_665 2_655 ?
C1A Ir1 C1A 93.42(18) 3_665 . ?
C1A Ir1 C1A 93.42(18) 2_655 . ?
C1A Ir1 N1A 79.23(18) 3_665 . ?
C1A Ir1 N1A 170.67(17) 2_655 . ?
C1A Ir1 N1A 92.76(18) . . ?
C1A Ir1 N1A 170.67(17) 3_665 2_655 ?
C1A Ir1 N1A 92.76(18) 2_655 2_655 ?
C1A Ir1 N1A 79.23(18) . 2_655 ?
N1A Ir1 N1A 95.26(14) . 2_655 ?
C1A Ir1 N1A 92.76(18) 3_665 3_665 ?
C1A Ir1 N1A 79.23(18) 2_655 3_665 ?
C1A Ir1 N1A 170.67(17) . 3_665 ?
N1A Ir1 N1A 95.26(14) . 3_665 ?
N1A Ir1 N1A 95.26(14) 2_655 3_665 ?
O3A Zn1 O1A 110.57(19) . . ?
O3A Zn1 O1A 110.57(19) . 3_775 ?
O1A Zn1 O1A 108.4(2) . 3_775 ?
O3A Zn1 O1A 110.57(19) . 2_755 ?
O1A Zn1 O1A 108.4(2) . 2_755 ?
O1A Zn1 O1A 108.4(2) 3_775 2_755 ?
O3A Zn1 Zn2 58.90(6) . 3_775 ?
O1A Zn1 Zn2 87.16(19) . 3_775 ?
O1A Zn1 Zn2 164.1(2) 3_775 3_775 ?
O1A Zn1 Zn2 68.4(2) 2_755 3_775 ?
O3A Zn1 Zn2 58.90(6) . . ?
O1A Zn1 Zn2 164.1(2) . . ?
O1A Zn1 Zn2 68.4(2) 3_775 . ?
O1A Zn1 Zn2 87.16(19) 2_755 . ?
Zn2 Zn1 Zn2 95.73(8) 3_775 . ?
O3A Zn1 Zn2 58.90(6) . 2_755 ?
O1A Zn1 Zn2 68.4(2) . 2_755 ?
O1A Zn1 Zn2 87.16(19) 3_775 2_755 ?
O1A Zn1 Zn2 164.1(2) 2_755 2_755 ?
Zn2 Zn1 Zn2 95.73(8) 3_775 2_755 ?
Zn2 Zn1 Zn2 95.73(8) . 2_755 ?
O3A Zn2 O2A 99.3(2) . 13_765 ?
O3A Zn2 Zn1 53.92(6) . . ?
O2A Zn2 Zn1 150.3(3) 13_765 . ?
O3A Zn2 O2A 92.0(2) . 2_755 ?
O2A Zn2 O2A 106.1(3) 13_765 2_755 ?
Zn1 Zn2 O2A 89.2(2) . 2_755 ?
O3A Zn2 O1A 94.47(18) . 3_775 ?
O2A Zn2 O1A 128.4(3) 13_765 3_775 ?
Zn1 Zn2 O1A 52.54(18) . 3_775 ?
O2A Zn2 O1A 123.0(3) 2_755 3_775 ?
O3A Zn2 Zn2 52.96(2) . 14_565 ?
O2A Zn2 Zn2 80.3(2) 13_765 14_565 ?
Zn1 Zn2 Zn2 90.29(5) . 14_565 ?
O2A Zn2 Zn2 51.6(2) 2_755 14_565 ?
O1A Zn2 Zn2 142.47(18) 3_775 14_565 ?
O3A Zn2 Zn2 52.96(2) . 15_545 ?
O2A Zn2 Zn2 60.7(3) 13_765 15_545 ?
Zn1 Zn2 Zn2 90.29(5) . 15_545 ?
O2A Zn2 Zn2 134.5(2) 2_755 15_545 ?
O1A Zn2 Zn2 91.24(16) 3_775 15_545 ?
Zn2 Zn2 Zn2 82.99(9) 14_565 15_545 ?
O3A Zn2 Zn2 37.04(2) . 3_775 ?
O2A Zn2 Zn2 124.8(2) 13_765 3_775 ?
Zn1 Zn2 Zn2 42.13(4) . 3_775 ?
O2A Zn2 Zn2 61.0(2) 2_755 3_775 ?
O1A Zn2 Zn2 94.67(18) 3_775 3_775 ?
Zn2 Zn2 Zn2 48.51(4) 14_565 3_775 ?
Zn2 Zn2 Zn2 90.000(1) 15_545 3_775 ?
O3A Zn2 Zn2 37.04(2) . 2_755 ?
O2A Zn2 Zn2 109.2(3) 13_765 2_755 ?
Zn1 Zn2 Zn2 42.14(4) . 2_755 ?
O2A Zn2 Zn2 120.9(2) 2_755 2_755 ?
O1A Zn2 Zn2 59.96(17) 3_775 2_755 ?
Zn2 Zn2 Zn2 90.0 14_565 2_755 ?
Zn2 Zn2 Zn2 48.51(4) 15_545 2_755 ?
Zn2 Zn2 Zn2 60.0 3_775 2_755 ?
C6A C1A C2A 116.0(4) . . ?
C6A C1A Ir1 115.4(3) . . ?
C2A C1A Ir1 128.5(4) . . ?
C3A C2A C1A 121.4(5) . . ?
C2A C3A C4A 122.2(5) . . ?
C5A C4A C3A 117.7(5) . . ?
C5A C4A C12A 120.7(5) . . ?
C3A C4A C12A 121.6(5) . . ?
C4A C5A C6A 120.3(5) . . ?
C1A C6A C5A 122.3(4) . . ?
C1A C6A C11A 116.3(4) . 2_655 ?
C5A C6A C11A 121.4(4) . 2_655 ?
N1A C7A C8A 123.5(5) . . ?
C7A C8A C9A 118.5(5) . . ?
C10A C9A C8A 119.0(5) . . ?
C9A C10A C11A 120.1(5) . . ?
N1A C11A C10A 120.3(4) . . ?
N1A C11A C6A 113.5(4) . 3_665 ?
C10A C11A C6A 126.2(5) . 3_665 ?
O1A C12A O2A 120.3(6) . . ?
O1A C12A C4A 119.8(5) . . ?
O2A C12A C4A 119.9(6) . . ?
C7A N1A C11A 118.6(4) . . ?
C7A N1A Ir1 126.6(3) . . ?
C11A N1A Ir1 114.8(3) . . ?
C12A O1A Zn1 124.1(5) . . ?
C12A O1A Zn2 101.3(5) . 2_755 ?
Zn1 O1A Zn2 59.05(17) . 2_755 ?
C12A O2A Zn2 131.7(6) . 13_765 ?
C12A O2A Zn2 102.7(6) . 3_775 ?
Zn2 O2A Zn2 67.7(2) 13_765 3_775 ?
Zn1 O3A Zn1 180.0 . 13_765 ?
Zn1 O3A Zn2 67.18(4) . 3_775 ?
Zn1 O3A Zn2 112.83(4) 13_765 3_775 ?
Zn1 O3A Zn2 67.18(4) . . ?
Zn1 O3A Zn2 112.82(4) 13_765 . ?
Zn2 O3A Zn2 105.92(5) 3_775 . ?
Zn1 O3A Zn2 112.83(4) . 15_545 ?
Zn1 O3A Zn2 67.17(4) 13_765 15_545 ?
Zn2 O3A Zn2 180.0 3_775 15_545 ?
Zn2 O3A Zn2 74.08(5) . 15_545 ?
Zn1 O3A Zn2 112.83(4) . 13_765 ?
Zn1 O3A Zn2 67.17(4) 13_765 13_765 ?
Zn2 O3A Zn2 74.08(5) 3_775 13_765 ?
Zn2 O3A Zn2 180.0 . 13_765 ?
Zn2 O3A Zn2 105.92(5) 15_545 13_765 ?
Zn1 O3A Zn2 67.18(4) . 2_755 ?
Zn1 O3A Zn2 112.82(4) 13_765 2_755 ?
Zn2 O3A Zn2 105.92(5) 3_775 2_755 ?
Zn2 O3A Zn2 105.92(5) . 2_755 ?
Zn2 O3A Zn2 74.08(5) 15_545 2_755 ?
Zn2 O3A Zn2 74.08(5) 13_765 2_755 ?
Zn1 O3A Zn2 112.83(4) . 14_565 ?
Zn1 O3A Zn2 67.18(4) 13_765 14_565 ?
Zn2 O3A Zn2 74.08(5) 3_775 14_565 ?
Zn2 O3A Zn2 74.08(5) . 14_565 ?
Zn2 O3A Zn2 105.92(5) 15_545 14_565 ?
Zn2 O3A Zn2 105.92(5) 13_765 14_565 ?
Zn2 O3A Zn2 179.996(1) 2_755 14_565 ?
C1D N1D C2D 120(2) . . ?
C1D N1D C3D 122(2) . . ?
C2D N1D C3D 118.1(19) . . ?
O1D C1D N1D 118(3) . . ?

loop_
_geom_bond_atom_site_label_1
_geom_bond_atom_site_label_2
_geom_bond_distance
_geom_bond_site_symmetry_2
_geom_bond_publ_flag
Ir1 C1A 2.014(5) 3_665 ?
Ir1 C1A 2.014(5) 2_655 ?
Ir1 C1A 2.015(5) . ?
Ir1 N1A 2.131(4) . ?
Ir1 N1A 2.131(4) 2_655 ?
Ir1 N1A 2.131(4) 3_665 ?
Zn1 O3A 1.8614(19) . ?
Zn1 O1A 1.965(6) . ?
Zn1 O1A 1.965(6) 3_775 ?
Zn1 O1A 1.965(6) 2_755 ?
Zn1 Zn2 2.123(2) 3_775 ?
Zn1 Zn2 2.123(2) . ?
Zn1 Zn2 2.123(2) 2_755 ?
Zn2 O3A 1.9721(17) . ?
Zn2 O2A 2.011(8) 13_765 ?
Zn2 O2A 2.239(9) 2_755 ?
Zn2 O1A 2.302(7) 3_775 ?
Zn2 Zn2 2.376(2) 14_565 ?
Zn2 Zn2 2.376(2) 15_545 ?
Zn2 Zn2 3.148(3) 3_775 ?
Zn2 Zn2 3.148(3) 2_755 ?
C1A C6A 1.401(7) . ?
C1A C2A 1.417(7) . ?
C2A C3A 1.368(8) . ?
C3A C4A 1.396(8) . ?
C4A C5A 1.390(7) . ?
C4A C12A 1.480(7) . ?
C5A C6A 1.401(7) . ?
C6A C11A 1.480(6) 2_655 ?
C7A N1A 1.330(6) . ?
C7A C8A 1.369(8) . ?
C8A C9A 1.376(9) . ?
C9A C10A 1.373(8) . ?
C10A C11A 1.388(7) . ?
C11A N1A 1.359(6) . ?
C11A C6A 1.480(6) 3_665 ?
C12A O1A 1.246(9) . ?
C12A O2A 1.271(9) . ?
O1A Zn2 2.302(7) 2_755 ?
O2A Zn2 2.011(8) 13_765 ?
O2A Zn2 2.239(9) 3_775 ?
O3A Zn1 1.8616(19) 13_765 ?
O3A Zn2 1.9721(18) 3_775 ?
O3A Zn2 1.9721(18) 15_545 ?
O3A Zn2 1.9721(18) 13_765 ?
O3A Zn2 1.9721(17) 2_755 ?
O3A Zn2 1.9721(18) 14_565 ?
N1D C1D 1.424(17) . ?
N1D C2D 1.458(16) . ?
N1D C3D 1.481(17) . ?
C1D O1D 1.21(2) . ?
